data_2210294
loop_
_publ_author_name
'Aghabozorg, Hossein'
'Ghadermazi, Mohammad'
'Sheshmani, Shabnam'
'Nakhjavan, Bahar'

_publ_section_title
;Tris(piperazinediium)
 bis[tris(pyridine-2,6-dicarboxylato)-\k^6^<i>O</i>,<i>N</i>,<i>O</i>';\k^2^<i>O</i>,<i>N</i>-indate(III)]
 dodecahydrate
;
_journal_coeditor_code HK2109
_journal_issue 9
_journal_name_full 'Acta Crystallographica Section E'
_journal_page_first m2371
_journal_page_last m2373
_journal_paper_doi 10.1107/S160053680603371X
_journal_volume 62
_journal_year 2006
_chemical_formula_iupac '(C4 H12 N2)3 [In (C7 H3 N1 O4)3]2, 12H2 O'
_chemical_formula_moiety '3C4 H12 N2 2+, 2C21 H9 In N3 O12 3-, 12H2 O'
_chemical_formula_sum 'C54 H78 In2 N12 O36'
_chemical_formula_weight 1700.92
_chemical_name_systematic
;
Tris(piperazinediium)
bis[tris(pyridine-2,6-dicarboxylato)-\k^6^O,N,O';\k^2^O,N-indiate(III)]
dodecahydrate
;
_space_group_IT_number 14
_symmetry_cell_setting monoclinic
_symmetry_space_group_name_Hall '-P 2ybc'
_symmetry_space_group_name_H-M 'P 1 21/c 1'
_atom_sites_solution_hydrogens mixed
_atom_sites_solution_primary direct
_atom_sites_solution_secondary difmap
_audit_creation_method SHELXL-97
_cell_angle_alpha 90.00
_cell_angle_beta 94.687(5)
_cell_angle_gamma 90.00
_cell_formula_units_Z 2
_cell_length_a 10.5327(6)
_cell_length_b 18.1833(10)
_cell_length_c 17.5903(10)
_cell_measurement_reflns_used 8588
_cell_measurement_temperature 294(2)
_cell_measurement_theta_max 28.0
_cell_measurement_theta_min 2.2
_cell_volume 3357.6(3)
_computing_cell_refinement 'SAINT-Plus (Bruker, 1998)'
_computing_data_collection 'SMART (Bruker, 1998)'
_computing_data_reduction SAINT-Plus
_computing_molecular_graphics SHELXTL
_computing_publication_material SHELXTL
_computing_structure_refinement SHELXTL
_computing_structure_solution 'SHELXTL (Sheldrick, 1998)'
_diffrn_ambient_temperature 294(2)
_diffrn_measured_fraction_theta_full 0.989
_diffrn_measured_fraction_theta_max 0.989
_diffrn_measurement_device_type 'Bruker SMART 1000 CCD area-detector'
_diffrn_measurement_method '\f and \w'
_diffrn_radiation_monochromator graphite
_diffrn_radiation_source 'normal-focus sealed tube'
_diffrn_radiation_type MoK\a
_diffrn_radiation_wavelength 0.71073
_diffrn_reflns_av_R_equivalents 0.0236
_diffrn_reflns_av_sigmaI/netI 0.0193
_diffrn_reflns_limit_h_max 13
_diffrn_reflns_limit_h_min -13
_diffrn_reflns_limit_k_max 24
_diffrn_reflns_limit_k_min -24
_diffrn_reflns_limit_l_max 23
_diffrn_reflns_limit_l_min -23
_diffrn_reflns_number 33553
_diffrn_reflns_theta_full 28.03
_diffrn_reflns_theta_max 28.03
_diffrn_reflns_theta_min 1.94
_exptl_absorpt_coefficient_mu 0.794
_exptl_absorpt_correction_T_max 0.858
_exptl_absorpt_correction_T_min 0.797
_exptl_absorpt_correction_type multi-scan
_exptl_absorpt_process_details '(SADABS; Sheldrick, 1998)'
_exptl_crystal_colour colorless
_exptl_crystal_density_diffrn 1.682
_exptl_crystal_density_method 'not measured'
_exptl_crystal_description prism
_exptl_crystal_F_000 1744
_exptl_crystal_size_max 0.30
_exptl_crystal_size_mid 0.30
_exptl_crystal_size_min 0.20
_refine_diff_density_max 1.246
_refine_diff_density_min -0.520
_refine_ls_extinction_method none
_refine_ls_goodness_of_fit_ref 1.024
_refine_ls_hydrogen_treatment constr
_refine_ls_matrix_type full
_refine_ls_number_parameters 469
_refine_ls_number_reflns 8030
_refine_ls_number_restraints 0
_refine_ls_restrained_S_all 1.024
_refine_ls_R_factor_all 0.0384
_refine_ls_R_factor_gt 0.0309
_refine_ls_shift/su_max 0.002
_refine_ls_shift/su_mean 0.000
_refine_ls_structure_factor_coef Fsqd
_refine_ls_weighting_details 'calc w=1/[\s^2^(Fo^2^)+(0.04P)^2^+3.2P] where P=(Fo^2^+2Fc^2^)/3'
_refine_ls_weighting_scheme calc
_refine_ls_wR_factor_gt 0.0747
_refine_ls_wR_factor_ref 0.0810
_reflns_number_gt 6914
_reflns_number_total 8030
_reflns_threshold_expression I>2\s(I)
_cod_data_source_file hk2109.cif
_cod_data_source_block I
_cod_original_sg_symbol_H-M 'P 21/c'
_cod_database_code 2210294
_cod_database_fobs_code 2210294

loop_
_symmetry_equiv_pos_as_xyz
'x, y, z'
'-x, y+1/2, -z+1/2'
'-x, -y, -z'
'x, -y-1/2, z-1/2'

loop_
_atom_site_type_symbol
_atom_site_label
_atom_site_fract_x
_atom_site_fract_y
_atom_site_fract_z
_atom_site_U_iso_or_equiv
_atom_site_adp_type
_atom_site_calc_flag
_atom_site_refinement_flags
_atom_site_occupancy
In In1 0.418200(12) 0.280149(8) 0.398697(8) 0.02520(5) Uani d . 1
O O1 0.08199(16) 0.15210(10) 0.26328(11) 0.0433(4) Uani d . 1
O O2 0.19583(16) 0.24516(9) 0.31658(10) 0.0374(4) Uani d . 1
O O3 0.64169(16) 0.10304(10) 0.49978(10) 0.0433(4) Uani d . 1
O O4 0.55392(14) 0.21237(8) 0.47459(8) 0.0297(3) Uani d . 1
O O5 0.14742(17) 0.44459(10) 0.30839(10) 0.0419(4) Uani d . 1
O O6 0.27632(15) 0.37843(9) 0.38847(8) 0.0317(3) Uani d . 1
O O7 0.66091(17) 0.22943(11) 0.20841(10) 0.0467(5) Uani d . 1
O O8 0.57649(15) 0.22584(9) 0.32056(9) 0.0336(3) Uani d . 1
O O9 0.1837(2) 0.28054(11) 0.58969(13) 0.0557(5) Uani d . 1
O O10 0.27318(15) 0.24967(10) 0.48326(9) 0.0354(3) Uani d . 1
O O11 0.74296(17) 0.42876(12) 0.46852(12) 0.0523(5) Uani d . 1
O O12 0.59912(15) 0.36388(10) 0.39651(9) 0.0384(4) Uani d . 1
N N1 0.37560(16) 0.15416(10) 0.37737(10) 0.0276(3) Uani d . 1
N N2 0.40464(15) 0.32642(9) 0.27798(9) 0.0233(3) Uani d . 1
N N3 0.45395(16) 0.34884(10) 0.50906(10) 0.0293(4) Uani d . 1
C C1 0.28003(19) 0.12557(12) 0.33035(12) 0.0281(4) Uani d . 1
C C2 0.2752(2) 0.05096(13) 0.31193(14) 0.0358(5) Uani d . 1
H H2A 0.2098 0.0325 0.2786 0.043 Uiso calc R 1
C C3 0.3692(2) 0.00482(14) 0.34400(16) 0.0424(5) Uani d . 1
H H3A 0.3695 -0.0448 0.3313 0.051 Uiso calc R 1
C C4 0.4626(2) 0.03363(13) 0.39513(14) 0.0390(5) Uani d . 1
H H4A 0.5244 0.0032 0.4193 0.047 Uiso calc R 1
C C5 0.4631(2) 0.10830(12) 0.40984(12) 0.0287(4) Uani d . 1
C C6 0.1781(2) 0.17916(12) 0.30080(12) 0.0300(4) Uani d . 1
C C7 0.56147(19) 0.14361(12) 0.46519(12) 0.0286(4) Uani d . 1
C C8 0.31369(18) 0.37595(11) 0.25859(11) 0.0259(4) Uani d . 1
C C9 0.2911(2) 0.40029(12) 0.18405(12) 0.0318(4) Uani d . 1
H H9A 0.2279 0.4349 0.1714 0.038 Uiso calc R 1
C C10 0.3639(2) 0.37234(13) 0.12880(12) 0.0330(4) Uani d . 1
H H10A 0.3481 0.3866 0.0781 0.040 Uiso calc R 1
C C11 0.4602(2) 0.32321(13) 0.14962(12) 0.0316(4) Uani d . 1
H H11A 0.5123 0.3053 0.1136 0.038 Uiso calc R 1
C C12 0.47798(18) 0.30103(12) 0.22490(11) 0.0260(4) Uani d . 1
C C13 0.23930(19) 0.40186(11) 0.32368(12) 0.0274(4) Uani d . 1
C C14 0.58099(19) 0.24768(13) 0.25317(12) 0.0297(4) Uani d . 1
C C15 0.3703(2) 0.34247(13) 0.56187(13) 0.0351(5) Uani d . 1
C C16 0.3810(3) 0.38502(18) 0.62747(16) 0.0544(7) Uani d . 1
H H16C 0.3212 0.3809 0.6633 0.065 Uiso calc R 1
C C17 0.4812(4) 0.4334(2) 0.63882(18) 0.0661(9) Uani d . 1
H H17C 0.4896 0.4624 0.6825 0.079 Uiso calc R 1
C C18 0.5694(3) 0.43867(18) 0.58491(17) 0.0528(7) Uani d . 1
H H18C 0.6386 0.4704 0.5919 0.063 Uiso calc R 1
C C19 0.5515(2) 0.39515(13) 0.52010(13) 0.0337(5) Uani d . 1
C C20 0.2663(2) 0.28687(13) 0.54420(14) 0.0362(5) Uani d . 1
C C21 0.6392(2) 0.39636(13) 0.45613(14) 0.0344(5) Uani d . 1
N N4 0.91979(18) 0.24966(11) 0.19172(11) 0.0339(4) Uani d . 1
H H4B 0.8456 0.2577 0.2124 0.041 Uiso calc R 1
H H4C 0.9711 0.2243 0.2257 0.041 Uiso calc R 1
N N5 0.8674(2) 0.32306(13) 0.04768(12) 0.0466(5) Uani d . 1
H H5A 0.9401 0.3196 0.0243 0.056 Uiso calc R 1
H H5B 0.8106 0.3481 0.0167 0.056 Uiso calc R 1
C C22 0.8960(2) 0.20589(14) 0.12057(15) 0.0382(5) Uani d . 1
H H22A 0.8523 0.1607 0.1319 0.046 Uiso calc R 1
H H22B 0.9768 0.1928 0.1015 0.046 Uiso calc R 1
C C23 0.8171(2) 0.24758(15) 0.06010(14) 0.0403(5) Uani d . 1
H H23A 0.8149 0.2204 0.0126 0.048 Uiso calc R 1
H H23B 0.7305 0.2513 0.0747 0.048 Uiso calc R 1
C C24 0.8924(3) 0.36402(14) 0.11953(15) 0.0439(6) Uani d . 1
H H24A 0.8126 0.3734 0.1417 0.053 Uiso calc R 1
H H24B 0.9311 0.4110 0.1092 0.053 Uiso calc R 1
C C25 0.9800(2) 0.32103(13) 0.17537(13) 0.0338(5) Uani d . 1
H H25A 1.0608 0.3126 0.1540 0.041 Uiso calc R 1
H H25B 0.9962 0.3488 0.2222 0.041 Uiso calc R 1
N N6 0.98920(18) 0.45760(10) 0.43063(11) 0.0326(4) Uani d . 1
H H6A 0.9091 0.4402 0.4299 0.039 Uiso calc R 1
H H6B 1.0236 0.4408 0.3888 0.039 Uiso calc R 1
C C26 1.0646(2) 0.43007(12) 0.49981(13) 0.0342(5) Uani d . 1
H H26A 1.1531 0.4444 0.4980 0.041 Uiso calc R 1
H H26B 1.0609 0.3768 0.5010 0.041 Uiso calc R 1
C C27 0.9861(2) 0.53925(12) 0.42882(13) 0.0342(5) Uani d . 1
H H27A 0.9326 0.5555 0.3845 0.041 Uiso calc R 1
H H27B 1.0715 0.5579 0.4243 0.041 Uiso calc R 1
O O13 0.81423(18) 0.18025(13) 0.37999(12) 0.0541(5) Uani d . 1
H H13A 0.7388 0.2009 0.3538 0.065 Uiso d R 1
H H13B 0.8441 0.1375 0.3547 0.065 Uiso d R 1
O O14 0.08410(19) 0.14123(13) 0.47393(13) 0.0595(5) Uani d . 1
H H14A 0.1184 0.0932 0.4842 0.071 Uiso d R 1
H H14B 0.1450 0.1798 0.4842 0.071 Uiso d R 1
O O15 0.9717(2) 0.30157(13) 0.37868(15) 0.0632(6) Uani d . 1
H H15A 0.9341 0.2546 0.3872 0.076 Uiso d R 1
H H15B 1.0587 0.2983 0.3668 0.076 Uiso d R 1
O O16 0.7886(2) 0.39033(17) 0.29156(13) 0.0770(7) Uani d . 1
H H16A 0.7137 0.3922 0.3191 0.092 Uiso d R 1
H H16B 0.8550 0.3607 0.3162 0.092 Uiso d R 1
O O17 0.9268(3) 0.04136(14) 0.31864(17) 0.0815(8) Uani d . 1
H H17A 0.9972 0.0680 0.2997 0.098 Uiso d R 1
H H17B 0.8921 0.0066 0.2814 0.098 Uiso d R 1
O O18 0.8336(3) 0.00046(13) 0.47108(16) 0.0729(7) Uani d . 1
H H18A 0.7551 0.0262 0.4744 0.087 Uiso d R 1
H H18B 0.8786 0.0151 0.4284 0.087 Uiso d R 1

loop_
_atom_site_aniso_label
_atom_site_aniso_U_11
_atom_site_aniso_U_22
_atom_site_aniso_U_33
_atom_site_aniso_U_12
_atom_site_aniso_U_13
_atom_site_aniso_U_23
In1 0.02250(8) 0.02853(8) 0.02525(8) 0.00242(5) 0.00605(5) 0.00403(5)
O1 0.0333(8) 0.0398(9) 0.0534(10) -0.0038(7) -0.0158(7) 0.0085(8)
O2 0.0342(8) 0.0299(8) 0.0479(10) -0.0017(6) 0.0013(7) 0.0041(7)
O3 0.0335(8) 0.0437(10) 0.0506(10) 0.0064(7) -0.0085(7) 0.0124(8)
O4 0.0260(7) 0.0365(8) 0.0260(7) 0.0026(6) -0.0005(6) 0.0012(6)
O5 0.0426(9) 0.0460(10) 0.0386(9) 0.0197(8) 0.0113(7) 0.0063(7)
O6 0.0355(8) 0.0345(8) 0.0258(7) 0.0090(6) 0.0072(6) -0.0004(6)
O7 0.0341(9) 0.0704(13) 0.0376(9) 0.0176(8) 0.0151(7) 0.0001(8)
O8 0.0303(8) 0.0411(9) 0.0307(8) 0.0073(6) 0.0094(6) 0.0054(6)
O9 0.0480(11) 0.0620(13) 0.0625(13) 0.0048(9) 0.0373(10) 0.0086(10)
O10 0.0278(7) 0.0413(9) 0.0386(9) -0.0024(7) 0.0116(6) 0.0062(7)
O11 0.0341(9) 0.0651(13) 0.0584(12) -0.0190(9) 0.0078(8) -0.0174(10)
O12 0.0320(8) 0.0476(10) 0.0364(8) -0.0116(7) 0.0079(6) -0.0060(7)
N1 0.0275(8) 0.0266(8) 0.0301(8) 0.0032(7) 0.0113(7) 0.0048(7)
N2 0.0194(7) 0.0278(8) 0.0233(8) -0.0019(6) 0.0047(6) 0.0001(6)
N3 0.0262(8) 0.0331(9) 0.0290(9) 0.0051(7) 0.0040(7) 0.0010(7)
C1 0.0223(9) 0.0335(10) 0.0284(10) -0.0030(8) 0.0012(7) 0.0022(8)
C2 0.0340(11) 0.0338(11) 0.0390(12) -0.0018(9) -0.0011(9) -0.0008(9)
C3 0.0443(13) 0.0294(11) 0.0534(15) 0.0011(10) 0.0022(11) -0.0019(10)
C4 0.0387(12) 0.0335(12) 0.0442(13) 0.0069(10) -0.0011(10) 0.0048(10)
C5 0.0247(9) 0.0318(10) 0.0300(10) 0.0023(8) 0.0036(8) 0.0051(8)
C6 0.0259(9) 0.0335(11) 0.0307(10) -0.0008(8) 0.0030(8) 0.0067(8)
C7 0.0225(9) 0.0377(11) 0.0256(9) 0.0043(8) 0.0030(7) 0.0056(8)
C8 0.0230(9) 0.0277(10) 0.0273(9) -0.0013(7) 0.0043(7) 0.0001(7)
C9 0.0319(10) 0.0324(11) 0.0311(11) 0.0032(8) 0.0026(8) 0.0041(8)
C10 0.0367(11) 0.0389(12) 0.0237(10) -0.0018(9) 0.0032(8) 0.0037(8)
C11 0.0323(10) 0.0396(12) 0.0239(10) -0.0016(9) 0.0087(8) -0.0038(8)
C12 0.0223(9) 0.0311(10) 0.0250(9) -0.0025(8) 0.0056(7) -0.0014(8)
C13 0.0280(9) 0.0247(9) 0.0302(10) 0.0023(8) 0.0067(8) -0.0006(8)
C14 0.0236(9) 0.0358(11) 0.0304(10) 0.0009(8) 0.0067(8) -0.0036(9)
C15 0.0345(11) 0.0395(12) 0.0325(11) 0.0091(9) 0.0105(9) 0.0050(9)
C16 0.0618(18) 0.0661(19) 0.0379(14) 0.0068(15) 0.0200(12) -0.0065(13)
C17 0.082(2) 0.073(2) 0.0455(16) -0.0077(18) 0.0179(15) -0.0261(15)
C18 0.0559(17) 0.0557(17) 0.0468(15) -0.0095(13) 0.0049(12) -0.0186(13)
C19 0.0311(10) 0.0360(11) 0.0338(11) 0.0013(9) 0.0021(8) -0.0040(9)
C20 0.0293(11) 0.0412(12) 0.0403(12) 0.0095(9) 0.0168(9) 0.0139(10)
C21 0.0284(10) 0.0357(11) 0.0391(12) -0.0034(9) 0.0033(9) -0.0025(9)
N4 0.0270(9) 0.0417(11) 0.0324(10) 0.0045(8) -0.0017(7) 0.0030(8)
N5 0.0463(12) 0.0593(14) 0.0331(10) -0.0104(10) -0.0042(9) 0.0078(10)
C22 0.0256(10) 0.0380(12) 0.0510(14) 0.0044(9) 0.0042(10) -0.0086(10)
C23 0.0357(12) 0.0523(14) 0.0328(12) -0.0105(11) 0.0019(9) -0.0061(10)
C24 0.0475(14) 0.0383(13) 0.0449(14) 0.0013(11) -0.0015(11) 0.0025(10)
C25 0.0275(10) 0.0422(12) 0.0313(11) 0.0010(9) 0.0012(8) -0.0070(9)
N6 0.0319(9) 0.0333(9) 0.0336(9) -0.0013(7) 0.0091(7) -0.0070(7)
C26 0.0370(11) 0.0286(10) 0.0377(12) 0.0047(9) 0.0079(9) -0.0004(9)
C27 0.0372(11) 0.0324(11) 0.0339(11) 0.0022(9) 0.0088(9) 0.0022(9)
O13 0.0374(9) 0.0708(14) 0.0535(11) 0.0105(9) 0.0006(8) 0.0052(10)
O14 0.0394(10) 0.0612(13) 0.0782(15) -0.0063(9) 0.0076(10) 0.0068(11)
O15 0.0455(11) 0.0568(12) 0.0890(17) 0.0044(10) 0.0152(11) -0.0147(12)
O16 0.0647(14) 0.115(2) 0.0539(13) 0.0051(14) 0.0228(11) 0.0147(14)
O17 0.0816(17) 0.0699(16) 0.098(2) -0.0358(13) 0.0345(15) -0.0215(14)
O18 0.0776(17) 0.0550(13) 0.0861(17) 0.0149(12) 0.0074(13) -0.0033(12)

loop_
_atom_type_symbol
_atom_type_description
_atom_type_scat_dispersion_real
_atom_type_scat_dispersion_imag
_atom_type_scat_source
C C 0.0033 0.0016 'International Tables Vol C Tables 4.2.6.8 and 6.1.1.4'
H H 0.0000 0.0000 'International Tables Vol C Tables 4.2.6.8 and 6.1.1.4'
N N 0.0061 0.0033 'International Tables Vol C Tables 4.2.6.8 and 6.1.1.4'
O O 0.0106 0.0060 'International Tables Vol C Tables 4.2.6.8 and 6.1.1.4'
In In -0.7276 1.3100 'International Tables Vol C Tables 4.2.6.8 and 6.1.1.4'

loop_
_geom_angle_atom_site_label_1
_geom_angle_atom_site_label_2
_geom_angle_atom_site_label_3
_geom_angle_site_symmetry_1
_geom_angle_site_symmetry_3
_geom_angle
_geom_angle_publ_flag
O4 In1 N2 . . 138.25(6) ?
O4 In1 O10 . . 84.65(6) ?
N2 In1 O10 . . 134.58(6) ?
O4 In1 N3 . . 75.23(6) ?
N2 In1 N3 . . 125.20(6) ?
O10 In1 N3 . . 69.90(6) yes
O4 In1 O6 . . 147.33(5) ?
N2 In1 O6 . . 69.72(5) yes
O10 In1 O6 . . 77.14(6) yes
N3 In1 O6 . . 73.12(6) ?
O4 In1 N1 . . 70.41(6) yes
N2 In1 N1 . . 102.35(6) ?
O10 In1 N1 . . 74.90(6) ?
N3 In1 N1 . . 132.36(6) ?
O6 In1 N1 . . 128.39(6) ?
O4 In1 O12 . . 83.78(6) yes
N2 In1 O12 . . 75.20(6) ?
O10 In1 O12 . . 136.50(6) yes
N3 In1 O12 . . 66.60(6) yes
O6 In1 O12 . . 90.98(6) yes
N1 In1 O12 . . 137.87(6) ?
O4 In1 O8 . . 71.52(5) ?
N2 In1 O8 . . 67.67(5) yes
O10 In1 O8 . . 141.99(6) ?
N3 In1 O8 . . 128.03(6) ?
O6 In1 O8 . . 136.66(5) yes
N1 In1 O8 . . 69.46(6) ?
O12 In1 O8 . . 71.04(6) yes
C7 O4 In1 . . 120.61(13) ?
C13 O6 In1 . . 118.89(13) ?
C14 O8 In1 . . 118.80(13) ?
C20 O10 In1 . . 120.38(14) ?
C21 O12 In1 . . 119.55(14) ?
C5 N1 C1 . . 118.31(19) ?
C5 N1 In1 . . 115.00(14) ?
C1 N1 In1 . . 126.35(14) ?
C8 N2 C12 . . 119.68(17) ?
C8 N2 In1 . . 118.36(13) ?
C12 N2 In1 . . 121.73(13) ?
C19 N3 C15 . . 119.9(2) ?
C19 N3 In1 . . 122.35(14) ?
C15 N3 In1 . . 117.73(15) ?
N1 C1 C2 . . 121.79(19) ?
N1 C1 C6 . . 115.77(19) ?
C2 C1 C6 . . 122.43(19) ?
C3 C2 C1 . . 119.0(2) ?
C3 C2 H2A . . 120.5 ?
C1 C2 H2A . . 120.5 ?
C4 C3 C2 . . 119.0(2) ?
C4 C3 H3A . . 120.5 ?
C2 C3 H3A . . 120.5 ?
C3 C4 C5 . . 119.1(2) ?
C3 C4 H4A . . 120.5 ?
C5 C4 H4A . . 120.5 ?
N1 C5 C4 . . 122.8(2) ?
N1 C5 C7 . . 115.12(19) ?
C4 C5 C7 . . 122.1(2) ?
O2 C6 O1 . . 126.4(2) ?
O2 C6 C1 . . 117.18(19) ?
O1 C6 C1 . . 116.46(19) ?
O3 C7 O4 . . 124.8(2) ?
O3 C7 C5 . . 117.9(2) ?
O4 C7 C5 . . 117.30(18) ?
N2 C8 C9 . . 121.32(19) ?
N2 C8 C13 . . 114.87(17) ?
C9 C8 C13 . . 123.81(19) ?
C10 C9 C8 . . 119.0(2) ?
C10 C9 H9A . . 120.5 ?
C8 C9 H9A . . 120.5 ?
C11 C10 C9 . . 119.3(2) ?
C11 C10 H10A . . 120.3 ?
C9 C10 H10A . . 120.3 ?
C10 C11 C12 . . 118.88(19) ?
C10 C11 H11A . . 120.6 ?
C12 C11 H11A . . 120.6 ?
N2 C12 C11 . . 121.71(19) ?
N2 C12 C14 . . 115.55(17) ?
C11 C12 C14 . . 122.74(18) ?
O6 C13 O5 . . 125.84(19) ?
O6 C13 C8 . . 116.20(18) ?
O5 C13 C8 . . 117.96(19) ?
O7 C14 O8 . . 126.4(2) ?
O7 C14 C12 . . 117.9(2) ?
O8 C14 C12 . . 115.67(17) ?
N3 C15 C16 . . 121.2(2) ?
N3 C15 C20 . . 115.1(2) ?
C16 C15 C20 . . 123.7(2) ?
C17 C16 C15 . . 119.1(3) ?
C17 C16 H16C . . 120.4 ?
C15 C16 H16C . . 120.4 ?
C16 C17 C18 . . 119.7(3) ?
C16 C17 H17C . . 120.2 ?
C18 C17 H17C . . 120.2 ?
C17 C18 C19 . . 118.0(3) ?
C17 C18 H18C . . 121.0 ?
C19 C18 H18C . . 121.0 ?
N3 C19 C18 . . 122.1(2) ?
N3 C19 C21 . . 114.31(19) ?
C18 C19 C21 . . 123.5(2) ?
O9 C20 O10 . . 126.0(2) ?
O9 C20 C15 . . 117.9(2) ?
O10 C20 C15 . . 116.07(19) ?
O11 C21 O12 . . 127.1(2) ?
O11 C21 C19 . . 117.2(2) ?
O12 C21 C19 . . 115.68(19) ?
C25 N4 C22 . . 110.52(18) ?
C25 N4 H4B . . 109.5 ?
C22 N4 H4B . . 109.5 ?
C25 N4 H4C . . 109.5 ?
C22 N4 H4C . . 109.5 ?
H4B N4 H4C . . 108.1 ?
C24 N5 C23 . . 112.3(2) ?
C24 N5 H5A . . 109.1 ?
C23 N5 H5A . . 109.1 ?
C24 N5 H5B . . 109.1 ?
C23 N5 H5B . . 109.1 ?
H5A N5 H5B . . 107.9 ?
N4 C22 C23 . . 111.82(19) ?
N4 C22 H22A . . 109.3 ?
C23 C22 H22A . . 109.3 ?
N4 C22 H22B . . 109.3 ?
C23 C22 H22B . . 109.3 ?
H22A C22 H22B . . 107.9 ?
N5 C23 C22 . . 112.7(2) ?
N5 C23 H23A . . 109.1 ?
C22 C23 H23A . . 109.1 ?
N5 C23 H23B . . 109.1 ?
C22 C23 H23B . . 109.1 ?
H23A C23 H23B . . 107.8 ?
N5 C24 C25 . . 110.7(2) ?
N5 C24 H24A . . 109.5 ?
C25 C24 H24A . . 109.5 ?
N5 C24 H24B . . 109.5 ?
C25 C24 H24B . . 109.5 ?
H24A C24 H24B . . 108.1 ?
N4 C25 C24 . . 109.33(19) ?
N4 C25 H25A . . 109.8 ?
C24 C25 H25A . . 109.8 ?
N4 C25 H25B . . 109.8 ?
C24 C25 H25B . . 109.8 ?
H25A C25 H25B . . 108.3 ?
C26 N6 C27 . . 111.33(18) ?
C26 N6 H6A . . 109.4 ?
C27 N6 H6A . . 109.4 ?
C26 N6 H6B . . 109.4 ?
C27 N6 H6B . . 109.4 ?
H6A N6 H6B . . 108.0 ?
N6 C26 C27 . 3_766 110.77(18) ?
N6 C26 H26A . . 109.5 ?
C27 C26 H26A 3_766 . 109.5 ?
N6 C26 H26B . . 109.5 ?
C27 C26 H26B 3_766 . 109.5 ?
H26A C26 H26B . . 108.1 ?
N6 C27 C26 . 3_766 111.08(18) ?
N6 C27 H27A . . 109.4 ?
C26 C27 H27A 3_766 . 109.4 ?
N6 C27 H27B . . 109.4 ?
C26 C27 H27B 3_766 . 109.4 ?
H27A C27 H27B . . 108.0 ?
H13A O13 H13B . . 112.5 ?
H14A O14 H14B . . 113.4 ?
H15A O15 H15B . . 113.2 ?
H16A O16 H16B . . 113.0 ?
H17A O17 H17B . . 110.7 ?
H18A O18 H18B . . 113.4 ?

loop_
_geom_bond_atom_site_label_1
_geom_bond_atom_site_label_2
_geom_bond_site_symmetry_2
_geom_bond_distance
_geom_bond_publ_flag
In1 O4 . 2.2434(14) yes
In1 N2 . 2.2777(16) yes
In1 O10 . 2.2857(15) yes
In1 N3 . 2.3132(18) yes
In1 O6 . 2.3270(15) yes
In1 N1 . 2.3586(18) yes
In1 O12 . 2.4419(16) yes
In1 O8 . 2.4532(15) yes
In1 O2 . 2.7247(15) ?
O1 C6 . 1.262(3) yes
O2 C6 . 1.242(3) yes
O3 C7 . 1.243(3) yes
O4 C7 . 1.265(3) yes
O5 C13 . 1.253(3) yes
O6 C13 . 1.249(3) yes
O7 C14 . 1.244(3) yes
O8 C14 . 1.255(3) yes
O9 C20 . 1.234(3) yes
O10 C20 . 1.275(3) yes
O11 C21 . 1.245(3) yes
O12 C21 . 1.247(3) yes
N1 C5 . 1.336(3) ?
N1 C1 . 1.353(3) ?
N2 C8 . 1.339(3) ?
N2 C12 . 1.341(3) ?
N3 C19 . 1.331(3) ?
N3 C15 . 1.336(3) ?
C1 C2 . 1.395(3) ?
C1 C6 . 1.510(3) ?
C2 C3 . 1.382(3) ?
C2 H2A . 0.9300 ?
C3 C4 . 1.381(4) ?
C3 H3A . 0.9300 ?
C4 C5 . 1.382(3) ?
C4 H4A . 0.9300 ?
C5 C7 . 1.506(3) ?
C8 C9 . 1.386(3) ?
C8 C13 . 1.514(3) ?
C9 C10 . 1.383(3) ?
C9 H9A . 0.9300 ?
C10 C11 . 1.378(3) ?
C10 H10A . 0.9300 ?
C11 C12 . 1.382(3) ?
C11 H11A . 0.9300 ?
C12 C14 . 1.509(3) ?
C15 C16 . 1.386(4) ?
C15 C20 . 1.505(4) ?
C16 C17 . 1.376(5) ?
C16 H16C . 0.9300 ?
C17 C18 . 1.384(4) ?
C17 H17C . 0.9300 ?
C18 C19 . 1.388(3) ?
C18 H18C . 0.9300 ?
C19 C21 . 1.513(3) ?
N4 C25 . 1.483(3) ?
N4 C22 . 1.487(3) ?
N4 H4B . 0.9000 ?
N4 H4C . 0.9000 ?
N5 C24 . 1.472(3) ?
N5 C23 . 1.494(3) ?
N5 H5A . 0.9000 ?
N5 H5B . 0.9000 ?
C22 C23 . 1.500(4) ?
C22 H22A . 0.9700 ?
C22 H22B . 0.9700 ?
C23 H23A . 0.9700 ?
C23 H23B . 0.9700 ?
C24 C25 . 1.510(3) ?
C24 H24A . 0.9700 ?
C24 H24B . 0.9700 ?
C25 H25A . 0.9700 ?
C25 H25B . 0.9700 ?
N6 C26 . 1.485(3) ?
N6 C27 . 1.485(3) ?
N6 H6A . 0.9000 ?
N6 H6B . 0.9000 ?
C26 C27 3_766 1.511(3) ?
C26 H26A . 0.9700 ?
C26 H26B . 0.9700 ?
C27 C26 3_766 1.511(3) ?
C27 H27A . 0.9700 ?
C27 H27B . 0.9700 ?
O13 H13A . 0.9614 ?
O13 H13B . 0.9613 ?
O14 H14A . 0.9565 ?
O14 H14B . 0.9582 ?
O15 H15A . 0.9577 ?
O15 H15B . 0.9589 ?
O16 H16A . 0.9588 ?
O16 H16B . 0.9586 ?
O17 H17A . 0.9669 ?
O17 H17B . 0.9609 ?
O18 H18A . 0.9563 ?
O18 H18B . 0.9581 ?

loop_
_geom_hbond_atom_site_label_D
_geom_hbond_atom_site_label_H
_geom_hbond_atom_site_label_A
_geom_hbond_site_symmetry_A
_geom_hbond_distance_DH
_geom_hbond_distance_HA
_geom_hbond_distance_DA
_geom_hbond_angle_DHA
_geom_hbond_publ_flag
N4 H4B O7 1_555 0.90 2.01 2.791(3) 145 yes
N4 H4C O1 1_655 0.90 1.84 2.702(3) 159 yes
N5 H5A O14 4_665 0.90 1.95 2.792(3) 155 yes
N5 H5B O3 4_565 0.90 1.99 2.800(3) 149 yes
N6 H6A O11 1_555 0.90 1.94 2.780(3) 155 yes
N6 H6B O5 1_655 0.90 2.00 2.836(3) 154 yes
O13 H13A O8 1_555 0.96 1.82 2.761(3) 166 yes
O13 H13B O17 1_555 0.96 2.08 3.026(4) 170 yes
O14 H14A O18 3_656 0.96 1.93 2.861(3) 165 yes
O14 H14B O10 1_555 0.96 1.85 2.798(3) 168 yes
O15 H15A O13 1_555 0.96 1.85 2.761(3) 159 yes
O15 H15B O2 1_655 0.96 2.00 2.870(3) 150 yes
O16 H16A O12 1_555 0.96 1.96 2.868(3) 157 yes
O16 H16B O15 1_555 0.96 1.91 2.862(3) 171 yes
O17 H17A O1 1_655 0.97 1.91 2.817(3) 156 yes
O17 H17B O5 2_645 0.96 1.96 2.901(3) 167 yes
O18 H18A O3 1_555 0.96 1.91 2.826(3) 159 yes
O18 H18B O17 1_555 0.96 2.09 3.023(4) 164 yes

loop_
_geom_torsion_atom_site_label_1
_geom_torsion_atom_site_label_2
_geom_torsion_atom_site_label_3
_geom_torsion_atom_site_label_4
_geom_torsion_site_symmetry_4
_geom_torsion
N2 In1 O4 C7 . -76.20(17)
O10 In1 O4 C7 . 86.34(16)
N3 In1 O4 C7 . 156.94(16)
O6 In1 O4 C7 . 142.27(15)
N1 In1 O4 C7 . 10.49(15)
O12 In1 O4 C7 . -135.67(16)
O8 In1 O4 C7 . -63.62(15)
O4 In1 O6 C13 . 166.74(14)
N2 In1 O6 C13 . 12.94(15)
O10 In1 O6 C13 . -135.49(16)
N3 In1 O6 C13 . 151.91(17)
N1 In1 O6 C13 . -76.95(17)
O12 In1 O6 C13 . 86.76(16)
O8 In1 O6 C13 . 23.85(19)
O4 In1 O8 C14 . -169.55(17)
N2 In1 O8 C14 . 1.43(15)
O10 In1 O8 C14 . 136.41(16)
N3 In1 O8 C14 . -116.60(16)
O6 In1 O8 C14 . -9.6(2)
N1 In1 O8 C14 . 115.06(17)
O12 In1 O8 C14 . -79.89(16)
O4 In1 O10 C20 . 84.37(17)
N2 In1 O10 C20 . -111.92(17)
N3 In1 O10 C20 . 8.16(16)
O6 In1 O10 C20 . -68.33(17)
N1 In1 O10 C20 . 155.50(18)
O12 In1 O10 C20 . 9.2(2)
O8 In1 O10 C20 . 134.82(16)
O4 In1 O12 C21 . -66.67(18)
N2 In1 O12 C21 . 149.72(19)
O10 In1 O12 C21 . 8.8(2)
N3 In1 O12 C21 . 9.90(17)
O6 In1 O12 C21 . 81.01(18)
N1 In1 O12 C21 . -118.13(17)
O8 In1 O12 C21 . -139.23(19)
O4 In1 N1 C5 . -10.57(14)
N2 In1 N1 C5 . 126.55(14)
O10 In1 N1 C5 . -100.19(15)
N3 In1 N1 C5 . -56.89(17)
O6 In1 N1 C5 . -159.67(13)
O12 In1 N1 C5 . 45.05(18)
O8 In1 N1 C5 . 66.38(14)
O4 In1 N1 C1 . 176.37(17)
N2 In1 N1 C1 . -46.51(17)
O10 In1 N1 C1 . 86.74(16)
N3 In1 N1 C1 . 130.04(16)
O6 In1 N1 C1 . 27.27(18)
O12 In1 N1 C1 . -128.02(16)
O8 In1 N1 C1 . -106.69(17)
O4 In1 N2 C8 . -168.79(13)
O10 In1 N2 C8 . 36.01(18)
N3 In1 N2 C8 . -60.01(16)
O6 In1 N2 C8 . -9.77(14)
N1 In1 N2 C8 . 116.88(14)
O12 In1 N2 C8 . -106.45(15)
O8 In1 N2 C8 . 178.30(16)
O4 In1 N2 C12 . 16.68(19)
O10 In1 N2 C12 . -138.51(14)
N3 In1 N2 C12 . 125.46(15)
O6 In1 N2 C12 . 175.71(16)
N1 In1 N2 C12 . -57.65(15)
O12 In1 N2 C12 . 79.02(15)
O8 In1 N2 C12 . 3.78(14)
O4 In1 N3 C19 . 86.50(17)
N2 In1 N3 C19 . -52.82(18)
O10 In1 N3 C19 . 176.14(18)
O6 In1 N3 C19 . -101.72(17)
N1 In1 N3 C19 . 131.30(16)
O12 In1 N3 C19 . -3.05(16)
O8 In1 N3 C19 . 34.98(19)
O4 In1 N3 C15 . -95.46(16)
N2 In1 N3 C15 . 125.23(15)
O10 In1 N3 C15 . -5.81(15)
O6 In1 N3 C15 . 76.33(16)
N1 In1 N3 C15 . -50.65(18)
O12 In1 N3 C15 . 175.00(17)
O8 In1 N3 C15 . -146.98(14)
C5 N1 C1 C2 . -3.7(3)
In1 N1 C1 C2 . 169.13(16)
C5 N1 C1 C6 . 174.95(18)
In1 N1 C1 C6 . -12.2(2)
N1 C1 C2 C3 . 1.5(3)
C6 C1 C2 C3 . -177.1(2)
C1 C2 C3 C4 . 2.0(4)
C2 C3 C4 C5 . -3.2(4)
C1 N1 C5 C4 . 2.5(3)
In1 N1 C5 C4 . -171.13(18)
C1 N1 C5 C7 . -176.28(17)
In1 N1 C5 C7 . 10.1(2)
C3 C4 C5 N1 . 0.9(4)
C3 C4 C5 C7 . 179.7(2)
N1 C1 C6 O2 . 5.9(3)
C2 C1 C6 O2 . -175.4(2)
N1 C1 C6 O1 . -173.03(19)
C2 C1 C6 O1 . 5.6(3)
In1 O4 C7 O3 . 173.06(17)
In1 O4 C7 C5 . -9.0(2)
N1 C5 C7 O3 . 176.71(19)
C4 C5 C7 O3 . -2.1(3)
N1 C5 C7 O4 . -1.3(3)
C4 C5 C7 O4 . 179.9(2)
C12 N2 C8 C9 . 1.8(3)
In1 N2 C8 C9 . -172.86(16)
C12 N2 C8 C13 . -178.57(17)
In1 N2 C8 C13 . 6.8(2)
N2 C8 C9 C10 . 0.3(3)
C13 C8 C9 C10 . -179.3(2)
C8 C9 C10 C11 . -2.5(3)
C9 C10 C11 C12 . 2.5(3)
C8 N2 C12 C11 . -1.7(3)
In1 N2 C12 C11 . 172.71(16)
C8 N2 C12 C14 . 177.68(18)
In1 N2 C12 C14 . -7.9(2)
C10 C11 C12 N2 . -0.4(3)
C10 C11 C12 C14 . -179.8(2)
In1 O6 C13 O5 . 166.35(18)
In1 O6 C13 C8 . -13.9(2)
N2 C8 C13 O6 . 4.8(3)
C9 C8 C13 O6 . -175.5(2)
N2 C8 C13 O5 . -175.44(19)
C9 C8 C13 O5 . 4.2(3)
In1 O8 C14 O7 . 174.66(19)
In1 O8 C14 C12 . -5.6(2)
N2 C12 C14 O7 . -171.5(2)
C11 C12 C14 O7 . 7.9(3)
N2 C12 C14 O8 . 8.7(3)
C11 C12 C14 O8 . -171.9(2)
C19 N3 C15 C16 . 2.0(3)
In1 N3 C15 C16 . -176.1(2)
C19 N3 C15 C20 . -178.30(19)
In1 N3 C15 C20 . 3.6(2)
N3 C15 C16 C17 . -1.4(4)
C20 C15 C16 C17 . 178.9(3)
C15 C16 C17 C18 . -0.1(5)
C16 C17 C18 C19 . 1.1(5)
C15 N3 C19 C18 . -0.9(4)
In1 N3 C19 C18 . 177.1(2)
C15 N3 C19 C21 . 179.5(2)
In1 N3 C19 C21 . -2.5(3)
C17 C18 C19 N3 . -0.6(5)
C17 C18 C19 C21 . 178.9(3)
In1 O10 C20 O9 . 171.9(2)
In1 O10 C20 C15 . -9.2(3)
N3 C15 C20 O9 . -177.5(2)
C16 C15 C20 O9 . 2.3(4)
N3 C15 C20 O10 . 3.5(3)
C16 C15 C20 O10 . -176.8(2)
In1 O12 C21 O11 . 164.9(2)
In1 O12 C21 C19 . -14.5(3)
N3 C19 C21 O11 . -168.2(2)
C18 C19 C21 O11 . 12.3(4)
N3 C19 C21 O12 . 11.3(3)
C18 C19 C21 O12 . -168.3(3)
C25 N4 C22 C23 . -55.8(2)
C24 N5 C23 C22 . -49.9(3)
N4 C22 C23 N5 . 50.1(3)
C23 N5 C24 C25 . 54.7(3)
C22 N4 C25 C24 . 60.2(2)
N5 C24 C25 N4 . -59.9(3)
C27 N6 C26 C27 3_766 55.9(3)
C26 N6 C27 C26 3_766 -56.0(3)
